data_1544500
loop_
_publ_author_name
'Sakakibara, W.'
'Hayashi, Y.'
'Takizawa, H.'

_publ_section_title
;
 MnGa2Sb2, a new ferromagnetic compound synthesized under high pressure
;
_journal_name_full 'Journal of the Ceramic Society of Japan'
_journal_page_first 72
_journal_page_last 75
_journal_volume 117
_journal_year 2009
_chemical_formula_sum 'Ga2 Mn Sb4'
_chemical_name_common MnGa2Sb4
_space_group_IT_number 45
_space_group_name_H-M_alt 'I b a 2'
_symmetry_space_group_name_Hall 'I 2 -2c'
_symmetry_space_group_name_H-M 'I b a 2'
_cell_angle_alpha 90
_cell_angle_beta 90
_cell_angle_gamma 90
_cell_formula_units_Z 4
_cell_length_a 11.807(9)
_cell_length_b 5.958(4)
_cell_length_c 5.858(4)
_cell_volume 412.1(5)
_cod_data_source_file MnGa2Sb2.cif
_cod_data_source_block MnGa2Sb4
_cod_original_formula_sum 'Mn Ga2 Sb4'
_cod_database_code 1544500

loop_
_space_group_symop_operation_xyz
'x, y, z'
'-x, -y, z'
'x+1/2, -y+1/2, z'
'-x+1/2, y+1/2, z'
'x+1/2, y+1/2, z+1/2'
'-x+1/2, -y+1/2, z+1/2'
'x, -y, z+1/2'
'-x, y, z+1/2'

loop_
_atom_site_label
_atom_site_occupancy
_atom_site_fract_x
_atom_site_fract_y
_atom_site_fract_z
_atom_site_adp_type
_atom_site_B_iso_or_equiv
_atom_site_type_symbol
Mn 0.9365 0.000000 0.000000 0.000000 Biso 0.900000 Mn
Ga 1.0 0.1290(2) 0.2729(7) 0.243(3) Biso 0.690000 Ga
Sb 1.0 0.13710(10) 0.2704(4) 0.724(3) Biso 0.380000 Sb
